data_4321509
loop_
_publ_author_name
'Morsy A. M. Abu-Youssef'
'Marc Drillon'
'Albert Escuer'
'Mohamed A. S. Goher'
'Franz A. Mautner'
'Ramon Vicente'

_publ_section_title
;
 Topological Ferrimagnetic Behavior of Two New [Mn(L)2(N3)2]n Chains with
 the New AF/AF/F Alternating Sequence (L = 3-Methylpyridine or
 3,4-Dimethylpyridine)
;
_journal_name_full 'Inorganic Chemistry'
_journal_page_first 5022
_journal_page_last 5027
_journal_paper_doi 10.1021/ic000516j
_journal_volume 39
_journal_year 2000
_chemical_formula_sum 'C12 H14 Mn N8'
_chemical_formula_weight 325.25
_chemical_name_common '[Mn(3-pic)2(N3)2]n'
_chemical_name_systematic
; 
 ? 
;
_space_group_IT_number 14
_symmetry_cell_setting monoclinic
_symmetry_space_group_name_Hall '-P 2yn'
_symmetry_space_group_name_H-M 'P 1 21/n 1'
_atom_sites_solution_hydrogens geom
_atom_sites_solution_primary direct
_atom_sites_solution_secondary difmap
_audit_creation_method SHELXL
_cell_angle_alpha 90.00
_cell_angle_beta 106.05(2)
_cell_angle_gamma 90.00
_cell_formula_units_Z 6
_cell_length_a 11.201(3)
_cell_length_b 14.499(4)
_cell_length_c 14.308(4)
_cell_measurement_reflns_used 48
_cell_measurement_temperature 298(2)
_cell_measurement_theta_max 15.4
_cell_measurement_theta_min 9.2
_cell_volume 2233.1(11)
_computing_molecular_graphics 'SHELXTL/PC v.5.03 (Siemens Ind. Aut.)'
_computing_publication_material 'SHELXTL/PC v.5.03 (Siemens Ind. Aut.)'
_computing_structure_refinement 'SHELXL-93 (Sheldrick, 1993)'
_computing_structure_solution 'SHELXS-86 (Sheldrick, 1990)'
_diffrn_ambient_temperature 298(2)
_diffrn_measurement_device 'mod. STOE 4-circle diffractometer'
_diffrn_measurement_method 'Omega-scan; delta Omega: 1.25 deg.'
_diffrn_radiation_monochromator graphite
_diffrn_radiation_source 'fine-focus sealed tube'
_diffrn_radiation_type MoK\a
_diffrn_radiation_wavelength 0.71069
_diffrn_reflns_av_R_equivalents 0.0209
_diffrn_reflns_av_sigmaI/netI 0.0286
_diffrn_reflns_limit_h_max 14
_diffrn_reflns_limit_h_min -14
_diffrn_reflns_limit_k_max 17
_diffrn_reflns_limit_k_min -16
_diffrn_reflns_limit_l_max 17
_diffrn_reflns_limit_l_min -11
_diffrn_reflns_number 4887
_diffrn_reflns_theta_max 25.00
_diffrn_reflns_theta_min 2.81
_diffrn_standards_decay_% 6
_diffrn_standards_interval_count 100
_diffrn_standards_interval_time '1 h'
_diffrn_standards_number '2   (2 1 0; -4 1 3)'
_exptl_absorpt_coefficient_mu 0.893
_exptl_absorpt_correction_T_max 1.000
_exptl_absorpt_correction_T_min 0.456
_exptl_absorpt_correction_type DIFABS
_exptl_crystal_colour 'pale green'
_exptl_crystal_density_diffrn 1.451
_exptl_crystal_density_meas 1.44(3)
_exptl_crystal_density_method 'suspension method'
_exptl_crystal_description 'irregular shaped'
_exptl_crystal_F_000 1002
_exptl_crystal_size_max 0.50
_exptl_crystal_size_mid 0.28
_exptl_crystal_size_min 0.15
_refine_diff_density_max 0.205
_refine_diff_density_min -0.220
_refine_diff_density_rms 0.044
_refine_ls_extinction_method none
_refine_ls_goodness_of_fit_all 1.033
_refine_ls_goodness_of_fit_obs 1.054
_refine_ls_hydrogen_treatment noref
_refine_ls_matrix_type full
_refine_ls_number_parameters 289
_refine_ls_number_reflns 3901
_refine_ls_number_restraints 0
_refine_ls_restrained_S_all 1.054
_refine_ls_restrained_S_obs 1.054
_refine_ls_R_factor_all 0.0498
_refine_ls_R_factor_obs 0.0363
_refine_ls_shift/esd_max -0.090
_refine_ls_shift/esd_mean 0.001
_refine_ls_structure_factor_coef Fsqd
_refine_ls_weighting_details 'w=1/[\s^2^(Fo^2^)+(0.0365P)^2^+1.0614P] where P=(Fo^2^+2Fc^2^)/3'
_refine_ls_weighting_scheme calc
_refine_ls_wR_factor_all 0.0943
_refine_ls_wR_factor_obs 0.0839
_reflns_number_observed 3164
_reflns_number_total 3929
_reflns_observed_criterion >2sigma(I)
_cod_data_source_file ic000516j_1.cif
_cod_data_source_block mam32d
_cod_depositor_comments
;
The following automatic conversions were performed:

'_refine_ls_weighting_scheme' value 'calc
w=1/[\s^2^(Fo^2^)+(0.0365P)^2^+1.0614P] where P=(Fo^2^+2Fc^2^)/3' was
changed to 'calc'. New tag '_refine_ls_weighting_details' was
created. The value of the new tag was set to
'w=1/[\s^2^(Fo^2^)+(0.0365P)^2^+1.0614P] where P=(Fo^2^+2Fc^2^)/3'.

Automatic conversion script
Id: cif_fix_values 3143 2015-03-26 13:38:13Z robertas 
;
_cod_database_code 4321509

loop_
_symmetry_equiv_pos_as_xyz
'x, y, z'
'-x+1/2, y+1/2, -z+1/2'
'-x, -y, -z'
'x-1/2, -y-1/2, z-1/2'

loop_
_atom_site_aniso_label
_atom_site_aniso_U_11
_atom_site_aniso_U_22
_atom_site_aniso_U_33
_atom_site_aniso_U_23
_atom_site_aniso_U_13
_atom_site_aniso_U_12
Mn1 0.0373(2) 0.0361(2) 0.0342(2) -0.0021(2) 0.0107(2) -0.0016(2)
Mn2 0.0381(3) 0.0379(3) 0.0360(3) -0.0013(2) 0.0108(2) -0.0009(2)
N11 0.0334(11) 0.0428(12) 0.0369(11) -0.0007(9) 0.0073(9) -0.0017(9)
N12 0.0424(14) 0.0339(11) 0.0479(12) -0.0064(9) 0.0115(10) 0.0034(10)
N13 0.0365(14) 0.072(2) 0.093(2) -0.023(2) 0.0049(14) 0.0025(12)
N21 0.0464(13) 0.068(2) 0.0443(14) -0.0084(11) 0.0179(11) -0.0034(12)
N22 0.0252(10) 0.0345(11) 0.0465(14) 0.0015(9) 0.0091(9) 0.0017(8)
N23 0.0450(13) 0.065(2) 0.0382(13) -0.0006(11) 0.0063(10) 0.0055(11)
N31 0.0517(14) 0.063(2) 0.0367(12) 0.0018(11) 0.0079(10) 0.0129(12)
N32 0.0249(10) 0.0325(11) 0.0466(14) 0.0037(9) 0.0071(9) 0.0034(8)
N33 0.0438(13) 0.063(2) 0.0417(13) -0.0027(11) 0.0158(10) 0.0015(11)
N1 0.0404(12) 0.0407(12) 0.0461(12) -0.0079(10) 0.0084(10) -0.0008(10)
C1 0.0376(14) 0.050(2) 0.062(2) -0.0081(14) 0.0071(13) 0.0015(13)
C2 0.052(2) 0.044(2) 0.066(2) -0.0096(14) 0.0096(14) 0.0072(13)
C3 0.059(2) 0.041(2) 0.058(2) -0.0097(13) 0.0123(14) -0.0029(14)
C4 0.047(2) 0.052(2) 0.065(2) -0.0121(14) 0.0146(14) -0.0118(14)
C5 0.043(2) 0.050(2) 0.058(2) -0.0123(13) 0.0130(13) 0.0006(13)
C6 0.066(2) 0.066(2) 0.151(4) -0.023(2) 0.028(2) 0.013(2)
N2 0.0419(12) 0.0384(12) 0.0459(12) 0.0021(9) 0.0118(10) -0.0063(10)
C7 0.0392(14) 0.044(2) 0.053(2) 0.0007(12) 0.0113(12) -0.0039(12)
C8 0.062(2) 0.044(2) 0.051(2) -0.0037(13) 0.0152(14) -0.0034(14)
C9 0.071(2) 0.043(2) 0.059(2) -0.0068(14) 0.006(2) -0.015(2)
C10 0.046(2) 0.063(2) 0.064(2) 0.002(2) 0.0026(14) -0.018(2)
C11 0.0411(15) 0.050(2) 0.057(2) 0.0041(13) 0.0091(13) -0.0029(13)
C12 0.087(3) 0.054(2) 0.110(3) -0.013(2) 0.023(2) 0.011(2)
N3 0.0396(11) 0.0442(12) 0.0449(12) 0.0000(10) 0.0104(10) -0.0035(10)
C13 0.0421(14) 0.0431(15) 0.0433(14) 0.0027(12) 0.0091(12) -0.0025(12)
C14 0.0443(15) 0.043(2) 0.048(2) -0.0013(12) 0.0094(12) -0.0009(12)
C15 0.092(2) 0.042(2) 0.062(2) 0.0012(14) 0.025(2) -0.012(2)
C16 0.121(3) 0.057(2) 0.061(2) 0.004(2) 0.041(2) -0.020(2)
C17 0.079(2) 0.051(2) 0.051(2) -0.0045(14) 0.029(2) -0.011(2)
C18 0.088(2) 0.051(2) 0.056(2) -0.0061(15) 0.017(2) 0.001(2)

loop_
_atom_site_label
_atom_site_type_symbol
_atom_site_fract_x
_atom_site_fract_y
_atom_site_fract_z
_atom_site_U_iso_or_equiv
_atom_site_thermal_displace_type
_atom_site_occupancy
_atom_site_calc_flag
_atom_site_refinement_flags
_atom_site_disorder_group
Mn1 Mn -0.01379(3) -0.00663(2) -0.38227(3) 0.03570(12) Uani 1 d . .
Mn2 Mn 0.0000 0.0000 0.0000 0.03723(15) Uani 1 d S .
N11 N 0.1282(2) -0.02299(14) -0.46667(14) 0.0382(5) Uani 1 d . .
N12 N 0.2364(2) -0.01037(14) -0.4317(2) 0.0416(5) Uani 1 d . .
N13 N 0.3408(2) 0.0014(2) -0.3969(2) 0.0699(8) Uani 1 d . .
N21 N -0.1630(2) 0.0054(2) -0.3073(2) 0.0517(6) Uani 1 d . .
N22 N -0.1493(2) 0.01750(13) -0.2242(2) 0.0355(5) Uani 1 d . .
N23 N -0.1405(2) 0.0298(2) -0.1424(2) 0.0506(6) Uani 1 d . .
N31 N 0.1321(2) -0.0414(2) -0.2450(2) 0.0514(6) Uani 1 d . .
N32 N 0.1353(2) -0.02878(13) -0.1638(2) 0.0353(5) Uani 1 d . .
N33 N 0.1424(2) -0.0170(2) -0.0817(2) 0.0488(6) Uani 1 d . .
N1 N 0.0332(2) 0.14587(14) -0.3452(2) 0.0431(5) Uani 1 d . .
C1 C -0.0516(3) 0.2080(2) -0.3381(2) 0.0514(7) Uani 1 d . .
H1 H -0.1335(3) 0.1884(2) -0.3504(2) 0.062 Uiso 1 calc R .
C2 C -0.0256(3) 0.2997(2) -0.3135(2) 0.0551(7) Uani 1 d . .
C3 C 0.0962(3) 0.3275(2) -0.2977(2) 0.0538(7) Uani 1 d . .
H3 H 0.1185(3) 0.3886(2) -0.2822(2) 0.065 Uiso 1 calc R .
C4 C 0.1839(3) 0.2643(2) -0.3049(2) 0.0545(7) Uani 1 d . .
H4 H 0.2664(3) 0.2821(2) -0.2943(2) 0.065 Uiso 1 calc R .
C5 C 0.1494(3) 0.1750(2) -0.3279(2) 0.0503(7) Uani 1 d . .
H5 H 0.2103(3) 0.1326(2) -0.3316(2) 0.060 Uiso 1 calc R .
C6 C -0.1248(3) 0.3649(3) -0.3035(4) 0.0946(13) Uani 1 d . .
H6A H -0.1543(17) 0.3467(10) -0.2493(11) 0.113 Uiso 1 calc R .
H6B H -0.1925(11) 0.3637(13) -0.3619(8) 0.113 Uiso 1 calc R .
H6C H -0.0914(7) 0.4263(4) -0.2930(19) 0.113 Uiso 1 calc R .
N2 N -0.0646(2) -0.15744(14) -0.4087(2) 0.0421(5) Uani 1 d . .
C7 C 0.0204(2) -0.2211(2) -0.4118(2) 0.0457(6) Uani 1 d . .
H7 H 0.1024(2) -0.2018(2) -0.3996(2) 0.055 Uiso 1 calc R .
C8 C -0.0044(3) -0.3135(2) -0.4315(2) 0.0520(7) Uani 1 d . .
C9 C -0.1268(3) -0.3400(2) -0.4513(2) 0.0597(8) Uani 1 d . .
H9 H -0.1488(3) -0.4013(2) -0.4656(2) 0.072 Uiso 1 calc R .
C10 C -0.2163(3) -0.2760(2) -0.4498(2) 0.0601(8) Uani 1 d . .
H10 H -0.2993(3) -0.2934(2) -0.4637(2) 0.072 Uiso 1 calc R .
C11 C -0.1823(3) -0.1856(2) -0.4274(2) 0.0504(7) Uani 1 d . .
H11 H -0.2433(3) -0.1428(2) -0.4254(2) 0.061 Uiso 1 calc R .
C12 C 0.0976(3) -0.3802(2) -0.4286(3) 0.0843(11) Uani 1 d . .
H12A H 0.1099(15) -0.4188(11) -0.3723(10) 0.101 Uiso 1 calc R .
H12B H 0.1728(6) -0.3471(2) -0.4256(18) 0.101 Uiso 1 calc R .
H12C H 0.0759(10) -0.4177(11) -0.4862(9) 0.101 Uiso 1 calc R .
N3 N 0.0446(2) 0.15154(15) 0.0170(2) 0.0432(5) Uani 1 d . .
C13 C 0.0454(2) 0.1975(2) 0.0979(2) 0.0433(6) Uani 1 d . .
H13 H 0.0321(2) 0.1639(2) 0.1495(2) 0.052 Uiso 1 calc R .
C14 C 0.0645(2) 0.2911(2) 0.1106(2) 0.0460(6) Uani 1 d . .
C15 C 0.0837(3) 0.3396(2) 0.0340(2) 0.0646(9) Uani 1 d . .
H15 H 0.0963(3) 0.4031(2) 0.0386(2) 0.078 Uiso 1 calc R .
C16 C 0.0840(4) 0.2937(2) -0.0498(2) 0.0764(10) Uani 1 d . .
H16 H 0.0975(4) 0.3257(2) -0.1022(2) 0.092 Uiso 1 calc R .
C17 C 0.0645(3) 0.2005(2) -0.0558(2) 0.0583(8) Uani 1 d . .
H17 H 0.0653(3) 0.1702(2) -0.1130(2) 0.070 Uiso 1 calc R .
C18 C 0.0648(3) 0.3371(2) 0.2041(2) 0.0656(9) Uani 1 d . .
H18A H -0.0005(12) 0.3821(10) 0.1923(3) 0.079 Uiso 1 calc R .
H18B H 0.1434(7) 0.3669(12) 0.2309(7) 0.079 Uiso 1 calc R .
H18C H 0.0517(18) 0.2918(3) 0.2492(5) 0.079 Uiso 1 calc R .

loop_
_atom_type_symbol
_atom_type_description
_atom_type_scat_dispersion_real
_atom_type_scat_dispersion_imag
_atom_type_scat_source
C C 0.0033 0.0016 'International Tables Vol C Tables 4.2.6.8 and 6.1.1.4'
H H 0.0000 0.0000 'International Tables Vol C Tables 4.2.6.8 and 6.1.1.4'
N N 0.0061 0.0033 'International Tables Vol C Tables 4.2.6.8 and 6.1.1.4'
Mn Mn 0.3368 0.7283 'International Tables Vol C Tables 4.2.6.8 and 6.1.1.4'

loop_
_geom_angle_atom_site_label_1
_geom_angle_atom_site_label_2
_geom_angle_atom_site_label_3
_geom_angle
_geom_angle_site_symmetry_1
_geom_angle_site_symmetry_3
_geom_angle_publ_flag
N21 Mn1 N11 98.34(8) . 3_554 yes
N21 Mn1 N31 93.33(9) . . yes
N11 Mn1 N31 168.29(8) 3_554 . yes
N21 Mn1 N11 176.24(8) . . yes
N11 Mn1 N11 78.64(8) 3_554 . yes
N31 Mn1 N11 89.66(8) . . yes
N21 Mn1 N2 88.19(8) . . yes
N11 Mn1 N2 88.47(8) 3_554 . yes
N31 Mn1 N2 91.02(9) . . yes
N11 Mn1 N2 89.49(8) . . yes
N21 Mn1 N1 88.18(8) . . yes
N11 Mn1 N1 94.13(8) 3_554 . yes
N31 Mn1 N1 87.09(8) . . yes
N11 Mn1 N1 94.24(7) . . yes
N2 Mn1 N1 175.80(8) . . yes
N33 Mn2 N33 180.0 3 . yes
N33 Mn2 N23 88.23(9) 3 3 yes
N33 Mn2 N23 91.77(9) . 3 yes
N33 Mn2 N23 91.77(9) 3 . yes
N33 Mn2 N23 88.23(9) . . yes
N23 Mn2 N23 180.0 3 . yes
N33 Mn2 N3 89.72(8) 3 3 yes
N33 Mn2 N3 90.28(8) . 3 yes
N23 Mn2 N3 89.36(8) 3 3 yes
N23 Mn2 N3 90.64(8) . 3 yes
N33 Mn2 N3 90.28(8) 3 . yes
N33 Mn2 N3 89.72(8) . . yes
N23 Mn2 N3 90.64(8) 3 . yes
N23 Mn2 N3 89.36(8) . . yes
N3 Mn2 N3 180.0 3 . yes
N12 N11 Mn1 128.6(2) . 3_554 yes
N12 N11 Mn1 123.0(2) . . yes
Mn1 N11 Mn1 101.36(8) 3_554 . yes
N13 N12 N11 179.2(3) . . yes
N22 N21 Mn1 126.6(2) . . yes
N23 N22 N21 177.4(2) . . yes
N22 N23 Mn2 136.7(2) . . yes
N32 N31 Mn1 130.7(2) . . yes
N33 N32 N31 177.8(2) . . yes
N32 N33 Mn2 133.0(2) . . yes
Mn2 Mn1 Mn1 172.29(2) . 3_554 yes
C5 N1 C1 117.0(2) . . ?
C5 N1 Mn1 120.0(2) . . ?
C1 N1 Mn1 123.0(2) . . ?
N1 C1 C2 124.3(3) . . ?
N1 C1 H1 117.8(2) . . ?
C2 C1 H1 117.8(2) . . ?
C3 C2 C1 116.8(3) . . ?
C3 C2 C6 121.7(3) . . ?
C1 C2 C6 121.5(3) . . ?
C4 C3 C2 119.3(3) . . ?
C4 C3 H3 120.3(2) . . ?
C2 C3 H3 120.3(2) . . ?
C5 C4 C3 119.5(3) . . ?
C5 C4 H4 120.3(2) . . ?
C3 C4 H4 120.3(2) . . ?
N1 C5 C4 123.0(3) . . ?
N1 C5 H5 118.5(2) . . ?
C4 C5 H5 118.5(2) . . ?
C2 C6 H6A 109.5(2) . . ?
C2 C6 H6B 109.5(2) . . ?
H6A C6 H6B 109.5 . . ?
C2 C6 H6C 109.5(2) . . ?
H6A C6 H6C 109.5 . . ?
H6B C6 H6C 109.5 . . ?
C11 N2 C7 117.1(2) . . ?
C11 N2 Mn1 121.2(2) . . ?
C7 N2 Mn1 121.6(2) . . ?
N2 C7 C8 124.9(3) . . ?
N2 C7 H7 117.55(14) . . ?
C8 C7 H7 117.5(2) . . ?
C9 C8 C7 116.5(3) . . ?
C9 C8 C12 122.5(3) . . ?
C7 C8 C12 121.0(3) . . ?
C10 C9 C8 119.9(3) . . ?
C10 C9 H9 120.0(2) . . ?
C8 C9 H9 120.0(2) . . ?
C9 C10 C11 119.4(3) . . ?
C9 C10 H10 120.3(2) . . ?
C11 C10 H10 120.3(2) . . ?
N2 C11 C10 122.2(3) . . ?
N2 C11 H11 118.9(2) . . ?
C10 C11 H11 118.9(2) . . ?
C8 C12 H12A 109.5(2) . . ?
C8 C12 H12B 109.5(2) . . ?
H12A C12 H12B 109.5 . . ?
C8 C12 H12C 109.5(2) . . ?
H12A C12 H12C 109.5 . . ?
H12B C12 H12C 109.5 . . ?
C17 N3 C13 116.8(2) . . ?
C17 N3 Mn2 121.1(2) . . ?
C13 N3 Mn2 122.0(2) . . ?
N3 C13 C14 124.7(2) . . ?
N3 C13 H13 117.63(15) . . ?
C14 C13 H13 117.6(2) . . ?
C15 C14 C13 117.0(3) . . ?
C15 C14 C18 121.7(3) . . ?
C13 C14 C18 121.3(3) . . ?
C14 C15 C16 119.2(3) . . ?
C14 C15 H15 120.4(2) . . ?
C16 C15 H15 120.4(2) . . ?
C17 C16 C15 119.7(3) . . ?
C17 C16 H16 120.1(2) . . ?
C15 C16 H16 120.1(2) . . ?
N3 C17 C16 122.4(3) . . ?
N3 C17 H17 118.8(2) . . ?
C16 C17 H17 118.8(2) . . ?
C14 C18 H18A 109.5(2) . . ?
C14 C18 H18B 109.5(2) . . ?
H18A C18 H18B 109.5 . . ?
C14 C18 H18C 109.5(2) . . ?
H18A C18 H18C 109.5 . . ?
H18B C18 H18C 109.5 . . ?

loop_
_geom_bond_atom_site_label_1
_geom_bond_atom_site_label_2
_geom_bond_distance
_geom_bond_site_symmetry_2
_geom_bond_publ_flag
Mn1 Mn1 3.472(1) 3_554 yes
Mn1 Mn2 5.430(2) . yes
Mn1 N21 2.228(2) . yes
Mn1 N11 2.229(2) 3_554 yes
Mn1 N31 2.237(2) . yes
Mn1 N11 2.260(2) . yes
Mn1 N2 2.265(2) . yes
Mn1 N1 2.301(2) . yes
Mn2 N33 2.236(2) 3 yes
Mn2 N33 2.236(2) . yes
Mn2 N23 2.246(2) 3 yes
Mn2 N23 2.246(2) . yes
Mn2 N3 2.251(2) 3 yes
Mn2 N3 2.251(2) . yes
N11 N12 1.191(3) . yes
N11 Mn1 2.229(2) 3_554 yes
N12 N13 1.150(3) . yes
N21 N22 1.169(3) . yes
N22 N23 1.161(3) . yes
N31 N32 1.168(3) . yes
N32 N33 1.168(3) . yes
N1 C5 1.325(3) . ?
N1 C1 1.333(3) . ?
C1 C2 1.385(4) . ?
C1 H1 0.93 . ?
C2 C3 1.381(4) . ?
C2 C6 1.496(4) . ?
C3 C4 1.368(4) . ?
C3 H3 0.93 . ?
C4 C5 1.366(4) . ?
C4 H4 0.93 . ?
C5 H5 0.93 . ?
C6 H6A 0.96 . ?
C6 H6B 0.96 . ?
C6 H6C 0.96 . ?
N2 C11 1.334(3) . ?
N2 C7 1.336(3) . ?
C7 C8 1.380(4) . ?
C7 H7 0.93 . ?
C8 C9 1.376(4) . ?
C8 C12 1.489(4) . ?
C9 C10 1.371(4) . ?
C9 H9 0.93 . ?
C10 C11 1.378(4) . ?
C10 H10 0.93 . ?
C11 H11 0.93 . ?
C12 H12A 0.96 . ?
C12 H12B 0.96 . ?
C12 H12C 0.96 . ?
N3 C17 1.329(3) . ?
N3 C13 1.333(3) . ?
C13 C14 1.378(4) . ?
C13 H13 0.93 . ?
C14 C15 1.369(4) . ?
C14 C18 1.494(4) . ?
C15 C16 1.373(4) . ?
C15 H15 0.93 . ?
C16 C17 1.367(4) . ?
C16 H16 0.93 . ?
C17 H17 0.93 . ?
C18 H18A 0.96 . ?
C18 H18B 0.96 . ?
C18 H18C 0.96 . ?

loop_
_geom_torsion_atom_site_label_1
_geom_torsion_atom_site_label_2
_geom_torsion_atom_site_label_3
_geom_torsion_atom_site_label_4
_geom_torsion
_geom_torsion_site_symmetry_1
_geom_torsion_site_symmetry_2
_geom_torsion_site_symmetry_3
_geom_torsion_site_symmetry_4
_geom_torsion_publ_flag
N21 Mn1 N11 N12 -170.6(12) . . . . ?
N11 Mn1 N11 N12 152.7(2) 3_554 . . . ?
N31 Mn1 N11 N12 -27.7(2) . . . . ?
N2 Mn1 N11 N12 -118.7(2) . . . . ?
N1 Mn1 N11 N12 59.3(2) . . . . ?
N21 Mn1 N11 Mn1 36.7(13) . . . 3_554 ?
N11 Mn1 N11 Mn1 0.0 3_554 . . 3_554 ?
N31 Mn1 N11 Mn1 179.57(9) . . . 3_554 ?
N2 Mn1 N11 Mn1 88.55(8) . . . 3_554 ?
N1 Mn1 N11 Mn1 -93.37(8) . . . 3_554 ?
Mn1 N11 N12 N13 179.3(1000) 3_554 . . . ?
Mn1 N11 N12 N13 34.3(177) . . . . ?
N11 Mn1 N21 N22 -160.6(2) 3_554 . . . ?
N31 Mn1 N21 N22 20.3(2) . . . . ?
N11 Mn1 N21 N22 163.1(11) . . . . ?
N2 Mn1 N21 N22 111.2(2) . . . . ?
N1 Mn1 N21 N22 -66.7(2) . . . . ?
Mn1 N21 N22 N23 174.4(1000) . . . . ?
N21 N22 N23 Mn2 157.7(58) . . . . ?
N33 Mn2 N23 N22 -160.9(3) 3 . . . ?
N33 Mn2 N23 N22 19.1(3) . . . . ?
N23 Mn2 N23 N22 -153.2(1000) 3 . . . ?
N3 Mn2 N23 N22 -71.1(3) 3 . . . ?
N3 Mn2 N23 N22 108.9(3) . . . . ?
N21 Mn1 N31 N32 -20.5(3) . . . . ?
N11 Mn1 N31 N32 163.9(3) 3_554 . . . ?
N11 Mn1 N31 N32 161.8(3) . . . . ?
N2 Mn1 N31 N32 -108.7(3) . . . . ?
N1 Mn1 N31 N32 67.5(3) . . . . ?
Mn1 N31 N32 N33 -170.2(68) . . . . ?
N31 N32 N33 Mn2 -164.3(68) . . . . ?
N33 Mn2 N33 N32 -97.0(1000) 3 . . . ?
N23 Mn2 N33 N32 163.0(3) 3 . . . ?
N23 Mn2 N33 N32 -17.0(3) . . . . ?
N3 Mn2 N33 N32 73.6(3) 3 . . . ?
N3 Mn2 N33 N32 -106.4(3) . . . . ?
N21 Mn1 N1 C5 147.5(2) . . . . ?
N11 Mn1 N1 C5 -114.3(2) 3_554 . . . ?
N31 Mn1 N1 C5 54.1(2) . . . . ?
N11 Mn1 N1 C5 -35.4(2) . . . . ?
N2 Mn1 N1 C5 117.4(10) . . . . ?
N21 Mn1 N1 C1 -31.2(2) . . . . ?
N11 Mn1 N1 C1 67.1(2) 3_554 . . . ?
N31 Mn1 N1 C1 -124.6(2) . . . . ?
N11 Mn1 N1 C1 146.0(2) . . . . ?
N2 Mn1 N1 C1 -61.2(11) . . . . ?
C5 N1 C1 C2 -0.3(4) . . . . ?
Mn1 N1 C1 C2 178.3(2) . . . . ?
N1 C1 C2 C3 1.4(5) . . . . ?
N1 C1 C2 C6 -177.9(3) . . . . ?
C1 C2 C3 C4 -1.2(4) . . . . ?
C6 C2 C3 C4 178.0(3) . . . . ?
C2 C3 C4 C5 0.2(5) . . . . ?
C1 N1 C5 C4 -0.8(4) . . . . ?
Mn1 N1 C5 C4 -179.6(2) . . . . ?
C3 C4 C5 N1 0.9(5) . . . . ?
N21 Mn1 N2 C11 35.8(2) . . . . ?
N11 Mn1 N2 C11 -62.6(2) 3_554 . . . ?
N31 Mn1 N2 C11 129.1(2) . . . . ?
N11 Mn1 N2 C11 -141.3(2) . . . . ?
N1 Mn1 N2 C11 65.8(11) . . . . ?
N21 Mn1 N2 C7 -148.1(2) . . . . ?
N11 Mn1 N2 C7 113.5(2) 3_554 . . . ?
N31 Mn1 N2 C7 -54.8(2) . . . . ?
N11 Mn1 N2 C7 34.9(2) . . . . ?
N1 Mn1 N2 C7 -118.0(10) . . . . ?
C11 N2 C7 C8 -0.9(4) . . . . ?
Mn1 N2 C7 C8 -177.1(2) . . . . ?
N2 C7 C8 C9 1.3(4) . . . . ?
N2 C7 C8 C12 -177.0(3) . . . . ?
C7 C8 C9 C10 -0.5(4) . . . . ?
C12 C8 C9 C10 177.8(3) . . . . ?
C8 C9 C10 C11 -0.7(5) . . . . ?
C7 N2 C11 C10 -0.5(4) . . . . ?
Mn1 N2 C11 C10 175.8(2) . . . . ?
C9 C10 C11 N2 1.2(5) . . . . ?
N33 Mn2 N3 C17 -139.1(2) 3 . . . ?
N33 Mn2 N3 C17 40.9(2) . . . . ?
N23 Mn2 N3 C17 132.7(2) 3 . . . ?
N23 Mn2 N3 C17 -47.3(2) . . . . ?
N3 Mn2 N3 C17 5.8(1000) 3 . . . ?
N33 Mn2 N3 C13 37.1(2) 3 . . . ?
N33 Mn2 N3 C13 -142.9(2) . . . . ?
N23 Mn2 N3 C13 -51.1(2) 3 . . . ?
N23 Mn2 N3 C13 128.9(2) . . . . ?
N3 Mn2 N3 C13 -178.0(1000) 3 . . . ?
C17 N3 C13 C14 0.4(4) . . . . ?
Mn2 N3 C13 C14 -175.9(2) . . . . ?
N3 C13 C14 C15 0.2(4) . . . . ?
N3 C13 C14 C18 -179.6(3) . . . . ?
C13 C14 C15 C16 -0.6(5) . . . . ?
C18 C14 C15 C16 179.2(3) . . . . ?
C14 C15 C16 C17 0.4(6) . . . . ?
C13 N3 C17 C16 -0.6(5) . . . . ?
Mn2 N3 C17 C16 175.8(3) . . . . ?
C15 C16 C17 N3 0.2(6) . . . . ?
